data_4308284
loop_
_publ_author_name
'Quan-Guo Zhai'
'Xiao-Yuan Wu'
'Shu-Mei Chen'
'Zhen-Guo Zhao'
'Can-Zhong Lu'

_publ_contact_author_address
;
The State Key Laboratory of Structure Chemistry, 
Fujian Institute of Research on the Structure of Matter, 
the Chinese Academy of Sciences,
Fuzhou, Fujian, 350002
P. R. China
;
_publ_contact_author_email czlu@ms.fjirsm.ac.cn
_publ_contact_author_fax 86-591-83714946
_publ_contact_author_name 'Can-Zhong Lu'
_publ_contact_author_phone 86-591-83705794
_publ_section_title
;
Construction of Ag/1,2,4-Triazole/Polyoxometalates Hybrid Family Varying
from Diverse Supramolecular Assemblies to 3-D Rod-Packing Framework
;
_journal_name_full 'Inorganic Chemistry'
_journal_page_first 5046
_journal_page_last 5058
_journal_paper_doi 10.1021/ic700415w
_journal_volume 46
_journal_year 2007
_chemical_formula_moiety 'C8 H13 Ag4 Mo12 N16 O40 P'
_chemical_formula_sum 'C8 H13 Ag4 Mo12 N16 O40 P'
_chemical_formula_weight 2587.07
_chemical_name_systematic
; 
 ? 
;
_space_group_IT_number 14
_symmetry_cell_setting monoclinic
_symmetry_space_group_name_Hall '-P 2yn'
_symmetry_space_group_name_H-M 'P 1 21/n 1'
_atom_sites_solution_hydrogens geom
_atom_sites_solution_primary direct
_atom_sites_solution_secondary difmap
_audit_creation_method SHELXL-97
_cell_angle_alpha 90.00
_cell_angle_beta 91.926(3)
_cell_angle_gamma 90.00
_cell_formula_units_Z 2
_cell_length_a 12.1848(7)
_cell_length_b 14.4015(8)
_cell_length_c 13.5158(9)
_cell_measurement_reflns_used 4897
_cell_measurement_temperature 293(2)
_cell_measurement_theta_max 27.4835
_cell_measurement_theta_min 3.0177
_cell_volume 2370.4(2)
_computing_cell_refinement SAINT
_computing_data_collection SMART
_computing_data_reduction SAINT
_computing_structure_refinement 'SHELXL-97 (Sheldrick, 1997)'
_computing_structure_solution 'SHELXS-97 (Sheldrick, 1990)'
_diffrn_ambient_temperature 293(2)
_diffrn_detector_area_resol_mean 14.6306
_diffrn_measured_fraction_theta_full 0.998
_diffrn_measured_fraction_theta_max 0.998
_diffrn_measurement_device_type 'SMART CCD'
_diffrn_measurement_method dtprofit.ref
_diffrn_radiation_monochromator graphite
_diffrn_radiation_source 'fine-focus sealed tube'
_diffrn_radiation_type MoK\a
_diffrn_radiation_wavelength 0.71073
_diffrn_reflns_av_R_equivalents 0.0438
_diffrn_reflns_av_sigmaI/netI 0.0433
_diffrn_reflns_limit_h_max 15
_diffrn_reflns_limit_h_min -15
_diffrn_reflns_limit_k_max 18
_diffrn_reflns_limit_k_min -18
_diffrn_reflns_limit_l_max 11
_diffrn_reflns_limit_l_min -17
_diffrn_reflns_number 18167
_diffrn_reflns_theta_full 27.48
_diffrn_reflns_theta_max 27.48
_diffrn_reflns_theta_min 3.02
_exptl_absorpt_coefficient_mu 4.823
_exptl_absorpt_correction_T_max 0.6441
_exptl_absorpt_correction_T_min 0.4455
_exptl_absorpt_correction_type multi-scan
_exptl_absorpt_process_details SADABS
_exptl_crystal_colour black
_exptl_crystal_density_diffrn 3.624
_exptl_crystal_density_method 'not measured'
_exptl_crystal_description prism
_exptl_crystal_F_000 2398
_exptl_crystal_size_max 0.20
_exptl_crystal_size_mid 0.10
_exptl_crystal_size_min 0.10
_refine_diff_density_max 1.167
_refine_diff_density_min -0.959
_refine_diff_density_rms 0.209
_refine_ls_extinction_coef 0.00012(6)
_refine_ls_extinction_expression Fc^*^=kFc[1+0.001xFc^2^\l^3^/sin(2\q)]^-1/4^
_refine_ls_extinction_method SHELXL
_refine_ls_goodness_of_fit_ref 1.057
_refine_ls_hydrogen_treatment constr
_refine_ls_matrix_type full
_refine_ls_number_parameters 386
_refine_ls_number_reflns 5429
_refine_ls_number_restraints 0
_refine_ls_restrained_S_all 1.057
_refine_ls_R_factor_all 0.0651
_refine_ls_R_factor_gt 0.0522
_refine_ls_shift/su_max 0.001
_refine_ls_shift/su_mean 0.000
_refine_ls_structure_factor_coef Fsqd
_refine_ls_weighting_details 'calc w=1/[\s^2^(Fo^2^)+(0.0386P)^2^+27.8215P] where P=(Fo^2^+2Fc^2^)/3'
_refine_ls_weighting_scheme calc
_refine_ls_wR_factor_gt 0.1040
_refine_ls_wR_factor_ref 0.1125
_reflns_number_gt 4686
_reflns_number_total 5429
_reflns_threshold_expression >2sigma(I)
_cod_data_source_file ic700415w-file003_3.cif
_cod_data_source_block 3
_cod_depositor_comments
;
The following automatic conversions were performed:
'_exptl_absorpt_correction_type' value 'Multi-scan' changed to
'multi-scan' according to
'/home/saulius/struct/CIF-dictionaries/cif_core.dic' dictionary named
'cif_core.dic' version 2.4.1 from 2010-06-29.

Automatic conversion script
Id: cif_fix_enum 1527 2010-12-29 10:47:43Z saulius 
;
_cod_original_sg_symbol_Hall -P2yn
_cod_database_code 4308284

loop_
_symmetry_equiv_pos_as_xyz
'x, y, z'
'-x+1/2, y+1/2, -z+1/2'
'-x, -y, -z'
'x-1/2, -y-1/2, z-1/2'

loop_
_atom_site_label
_atom_site_type_symbol
_atom_site_fract_x
_atom_site_fract_y
_atom_site_fract_z
_atom_site_U_iso_or_equiv
_atom_site_adp_type
_atom_site_occupancy
_atom_site_symmetry_multiplicity
_atom_site_calc_flag
_atom_site_refinement_flags
_atom_site_disorder_assembly
_atom_site_disorder_group
P1 P 0.5000 1.0000 1.0000 0.0170(5) Uani 1 2 d S . .
Ag1 Ag 0.06044(6) 0.88345(6) 1.22733(6) 0.0419(2) Uani 1 1 d . . .
Ag2 Ag -0.17867(6) 0.63960(5) 0.91348(6) 0.03833(19) Uani 1 1 d . . .
Mo1 Mo 0.62092(6) 0.78060(5) 1.05906(5) 0.02751(18) Uani 1 1 d . . .
Mo2 Mo 0.35390(5) 0.83522(5) 1.14250(5) 0.02303(17) Uani 1 1 d . . .
Mo3 Mo 0.39487(6) 0.79655(5) 0.88419(5) 0.02386(17) Uani 1 1 d . . .
Mo4 Mo 0.25794(6) 1.01202(6) 0.84580(6) 0.0322(2) Uani 1 1 d . . .
Mo5 Mo 0.24656(6) 1.06494(6) 1.10364(6) 0.03187(19) Uani 1 1 d . . .
Mo6 Mo 0.48242(6) 1.02969(5) 1.26162(5) 0.02713(18) Uani 1 1 d . . .
C1 C 0.0386(7) 0.7673(7) 0.9375(7) 0.034(2) Uani 1 1 d . . .
C2 C -0.3029(8) 0.4649(6) 0.9680(7) 0.036(2) Uani 1 1 d . . .
C3 C -0.0547(7) 0.7563(7) 1.0677(7) 0.036(2) Uani 1 1 d . . .
H3A H -0.1079 0.7381 1.1115 0.044 Uiso 1 1 calc R . .
N6 N -0.4003(6) 0.5339(5) 0.8519(5) 0.0316(16) Uani 1 1 d . . .
N1 N -0.3024(6) 0.5352(5) 0.9088(6) 0.0303(16) Uani 1 1 d . . .
N2 N -0.0506(6) 0.7245(5) 0.9737(6) 0.0347(17) Uani 1 1 d . . .
N3 N 0.0240(6) 0.8153(6) 1.0907(6) 0.0375(19) Uani 1 1 d . . .
N4 N 0.0826(6) 0.8228(6) 1.0068(6) 0.0383(19) Uani 1 1 d . . .
N5 N 0.0783(7) 0.7519(8) 0.8492(6) 0.056(3) Uani 1 1 d . . .
H5A H 0.1378 0.7790 0.8323 0.067 Uiso 1 1 calc R . .
H5B H 0.0447 0.7148 0.8085 0.067 Uiso 1 1 calc R . .
C4 C -0.4536(8) 0.4632(8) 0.8794(8) 0.048(3) Uani 1 1 d . . .
H4A H -0.5215 0.4456 0.8520 0.058 Uiso 1 1 calc R . .
N7 N -0.2250(8) 0.4397(7) 1.0335(8) 0.066(3) Uani 1 1 d . . .
H7A H -0.1657 0.4718 1.0399 0.080 Uiso 1 1 calc R . .
H7B H -0.2338 0.3912 1.0695 0.080 Uiso 1 1 calc R . .
N8 N -0.3999(7) 0.4165(7) 0.9532(7) 0.051(3) Uani 1 1 d . . .
O1 O 0.3717(6) 1.0073(6) 0.7517(7) 0.066(3) Uani 1 1 d . . .
O2 O 0.5198(5) 0.7488(6) 0.9489(5) 0.053(2) Uani 1 1 d . . .
O3 O 0.3402(6) 0.7007(5) 0.8352(6) 0.052(2) Uani 1 1 d . . .
O4 O 0.2010(9) 1.0214(6) 0.9720(5) 0.083(3) Uani 1 1 d . . .
O5 O 0.3421(6) 1.0745(5) 1.2124(7) 0.067(3) Uani 1 1 d . . .
O6 O 0.6776(5) 0.6779(5) 1.0844(5) 0.0408(16) Uani 1 1 d . . .
O7 O 0.4996(5) 0.7785(6) 1.1387(5) 0.051(2) Uani 1 1 d . . .
O8 O 0.4295(6) 0.9094(5) 1.2458(7) 0.060(2) Uani 1 1 d . . .
O9 O 0.2523(6) 0.9282(5) 1.1276(7) 0.058(2) Uani 1 1 d . . .
O10 O 0.4775(7) 1.0445(5) 1.3824(5) 0.0501(19) Uani 1 1 d . . .
O11 O 0.1258(5) 1.0883(5) 1.1493(5) 0.0417(16) Uani 1 1 d . . .
O12 O 0.4302(8) 0.9842(7) 1.0905(7) 0.016(2) Uani 0.50 1 d P . .
O13 O 0.1464(5) 1.0167(5) 0.7735(5) 0.0397(16) Uani 1 1 d . . .
O14 O 0.7016(9) 0.8587(7) 1.1426(5) 0.090(4) Uani 1 1 d . . .
O15 O 0.2873(8) 1.1756(7) 1.0477(5) 0.076(3) Uani 1 1 d . . .
O16 O 0.4670(5) 0.8465(5) 0.7821(7) 0.065(3) Uani 1 1 d . . .
O17 O 0.2909(6) 0.7612(6) 1.2138(6) 0.053(2) Uani 1 1 d . . .
O18 O 0.2745(5) 0.8831(6) 0.8614(7) 0.063(3) Uani 1 1 d . . .
O19 O 0.3284(6) 0.7895(6) 1.0173(5) 0.057(2) Uani 1 1 d . . .
O20 O 0.5250(8) 1.0998(7) 0.9859(7) 0.018(2) Uani 0.50 1 d P . .
O21 O 0.5547(8) 1.0431(7) 1.0924(7) 0.019(2) Uani 0.50 1 d P . .
O22 O 0.3882(8) 1.0555(7) 0.9812(7) 0.019(2) Uani 0.50 1 d P . .

loop_
_atom_site_aniso_label
_atom_site_aniso_U_11
_atom_site_aniso_U_22
_atom_site_aniso_U_33
_atom_site_aniso_U_23
_atom_site_aniso_U_13
_atom_site_aniso_U_12
P1 0.0160(12) 0.0212(13) 0.0137(12) 0.0023(10) 0.0008(10) -0.0014(10)
Ag1 0.0370(4) 0.0555(5) 0.0328(4) -0.0159(3) -0.0016(3) -0.0060(3)
Ag2 0.0376(4) 0.0387(4) 0.0386(4) -0.0068(3) 0.0006(3) -0.0153(3)
Mo1 0.0368(4) 0.0215(4) 0.0242(4) 0.0029(3) 0.0017(3) -0.0006(3)
Mo2 0.0201(3) 0.0249(4) 0.0242(4) 0.0057(3) 0.0026(3) -0.0016(3)
Mo3 0.0243(3) 0.0210(3) 0.0260(4) 0.0004(3) -0.0020(3) -0.0036(3)
Mo4 0.0237(4) 0.0458(5) 0.0263(4) 0.0093(3) -0.0089(3) -0.0097(3)
Mo5 0.0237(4) 0.0361(4) 0.0364(4) -0.0067(3) 0.0112(3) -0.0048(3)
Mo6 0.0315(4) 0.0337(4) 0.0162(3) 0.0002(3) 0.0008(3) -0.0001(3)
C1 0.028(4) 0.047(6) 0.026(5) -0.002(4) -0.008(4) 0.000(4)
C2 0.043(5) 0.033(5) 0.029(5) 0.006(4) -0.012(4) -0.012(4)
C3 0.034(5) 0.054(6) 0.022(4) -0.004(4) -0.002(4) -0.012(4)
N6 0.028(4) 0.042(4) 0.025(4) -0.001(3) -0.001(3) -0.006(3)
N1 0.029(4) 0.028(4) 0.033(4) 0.005(3) -0.006(3) -0.008(3)
N2 0.037(4) 0.033(4) 0.034(4) -0.002(3) -0.007(3) -0.005(3)
N3 0.032(4) 0.051(5) 0.030(4) -0.015(4) -0.003(3) -0.011(3)
N4 0.028(4) 0.057(5) 0.029(4) -0.016(4) 0.000(3) -0.012(4)
N5 0.032(4) 0.098(8) 0.039(5) -0.026(5) 0.000(4) -0.021(5)
C4 0.034(5) 0.065(7) 0.045(6) 0.019(5) -0.015(4) -0.023(5)
N7 0.054(6) 0.072(7) 0.071(7) 0.044(6) -0.033(5) -0.022(5)
N8 0.043(5) 0.057(6) 0.052(6) 0.025(5) -0.025(4) -0.024(4)
O1 0.037(4) 0.061(5) 0.100(7) 0.056(5) 0.027(4) 0.015(4)
O2 0.027(3) 0.104(7) 0.026(4) -0.013(4) -0.001(3) 0.023(4)
O3 0.041(4) 0.055(5) 0.062(5) -0.031(4) 0.009(3) -0.027(3)
O4 0.151(9) 0.075(6) 0.024(4) -0.011(4) 0.021(5) -0.075(6)
O5 0.055(5) 0.029(4) 0.113(8) -0.014(4) -0.047(5) 0.009(3)
O6 0.046(4) 0.043(4) 0.033(4) 0.007(3) -0.001(3) 0.017(3)
O7 0.035(4) 0.094(6) 0.025(3) -0.019(4) -0.010(3) 0.023(4)
O8 0.043(4) 0.040(4) 0.095(7) -0.026(4) -0.036(4) 0.013(3)
O9 0.047(4) 0.035(4) 0.091(6) -0.019(4) -0.039(4) 0.015(3)
O10 0.087(6) 0.047(4) 0.016(3) -0.001(3) 0.011(3) 0.000(4)
O11 0.028(3) 0.042(4) 0.056(4) 0.001(3) 0.010(3) 0.001(3)
O12 0.016(5) 0.022(5) 0.010(5) -0.001(4) 0.002(4) -0.007(4)
O13 0.026(3) 0.043(4) 0.048(4) 0.013(3) -0.018(3) -0.007(3)
O14 0.162(10) 0.087(7) 0.025(4) -0.013(4) 0.032(5) -0.088(7)
O15 0.120(8) 0.088(6) 0.022(4) -0.009(4) 0.017(4) -0.073(6)
O16 0.032(4) 0.052(5) 0.113(7) 0.053(5) 0.031(4) 0.018(3)
O17 0.044(4) 0.066(5) 0.048(4) 0.034(4) -0.010(3) -0.025(4)
O18 0.032(4) 0.060(5) 0.100(7) 0.054(5) 0.033(4) 0.019(3)
O19 0.036(4) 0.105(7) 0.028(4) -0.010(4) -0.004(3) 0.031(4)
O20 0.017(5) 0.021(5) 0.014(5) 0.004(4) -0.004(4) -0.006(4)
O21 0.022(5) 0.022(5) 0.012(5) 0.011(4) -0.010(4) -0.002(4)
O22 0.019(5) 0.021(5) 0.017(5) 0.002(4) -0.002(4) 0.010(4)

loop_
_atom_type_symbol
_atom_type_description
_atom_type_scat_dispersion_real
_atom_type_scat_dispersion_imag
_atom_type_scat_source
C C 0.0033 0.0016 'International Tables Vol C Tables 4.2.6.8 and 6.1.1.4'
H H 0.0000 0.0000 'International Tables Vol C Tables 4.2.6.8 and 6.1.1.4'
N N 0.0061 0.0033 'International Tables Vol C Tables 4.2.6.8 and 6.1.1.4'
O O 0.0106 0.0060 'International Tables Vol C Tables 4.2.6.8 and 6.1.1.4'
P P 0.1023 0.0942 'International Tables Vol C Tables 4.2.6.8 and 6.1.1.4'
Mo Mo -1.6832 0.6857 'International Tables Vol C Tables 4.2.6.8 and 6.1.1.4'
Ag Ag -0.8971 1.1015 'International Tables Vol C Tables 4.2.6.8 and 6.1.1.4'

loop_
_geom_angle_atom_site_label_1
_geom_angle_atom_site_label_2
_geom_angle_atom_site_label_3
_geom_angle
_geom_angle_site_symmetry_1
_geom_angle_site_symmetry_3
_geom_angle_publ_flag
O20 P1 O20 180.000(4) 3_677 . ?
O20 P1 O21 112.0(5) 3_677 . ?
O20 P1 O21 68.0(5) . . ?
O20 P1 O21 68.0(5) 3_677 3_677 ?
O20 P1 O21 112.0(5) . 3_677 ?
O21 P1 O21 180.000(3) . 3_677 ?
O20 P1 O12 68.3(5) 3_677 . ?
O20 P1 O12 111.7(5) . . ?
O21 P1 O12 69.3(5) . . ?
O21 P1 O12 110.7(5) 3_677 . ?
O20 P1 O12 111.7(5) 3_677 3_677 ?
O20 P1 O12 68.3(5) . 3_677 ?
O21 P1 O12 110.7(5) . 3_677 ?
O21 P1 O12 69.3(5) 3_677 3_677 ?
O12 P1 O12 180.000(3) . 3_677 ?
O20 P1 O22 109.2(5) 3_677 . ?
O20 P1 O22 70.8(5) . . ?
O21 P1 O22 105.9(5) . . ?
O21 P1 O22 74.1(5) 3_677 . ?
O12 P1 O22 73.0(5) . . ?
O12 P1 O22 107.0(5) 3_677 . ?
O20 P1 O22 70.8(5) 3_677 3_677 ?
O20 P1 O22 109.2(5) . 3_677 ?
O21 P1 O22 74.1(5) . 3_677 ?
O21 P1 O22 105.9(5) 3_677 3_677 ?
O12 P1 O22 107.0(5) . 3_677 ?
O12 P1 O22 73.0(5) 3_677 3_677 ?
O22 P1 O22 180.000(4) . 3_677 ?
N6 Ag1 N3 172.8(3) 4_676 . ?
N2 Ag2 N1 158.3(3) . . ?
O6 Mo1 O14 102.0(5) . . ?
O6 Mo1 O7 101.5(4) . . ?
O14 Mo1 O7 94.2(4) . . ?
O6 Mo1 O2 101.2(4) . . ?
O14 Mo1 O2 156.1(4) . . ?
O7 Mo1 O2 86.8(3) . . ?
O6 Mo1 O15 101.2(4) . 3_677 ?
O14 Mo1 O15 87.1(3) . 3_677 ?
O7 Mo1 O15 156.5(4) . 3_677 ?
O2 Mo1 O15 82.8(3) . 3_677 ?
O6 Mo1 O22 158.1(3) . 3_677 ?
O14 Mo1 O22 64.2(4) . 3_677 ?
O7 Mo1 O22 96.6(4) . 3_677 ?
O2 Mo1 O22 92.0(4) . 3_677 ?
O15 Mo1 O22 62.9(4) 3_677 3_677 ?
O17 Mo2 O9 102.3(4) . . ?
O17 Mo2 O19 103.9(4) . . ?
O9 Mo2 O19 93.9(3) . . ?
O17 Mo2 O7 100.7(4) . . ?
O9 Mo2 O7 156.0(4) . . ?
O19 Mo2 O7 87.2(3) . . ?
O17 Mo2 O8 98.8(4) . . ?
O9 Mo2 O8 88.8(3) . . ?
O19 Mo2 O8 156.0(4) . . ?
O7 Mo2 O8 80.9(3) . . ?
O17 Mo2 O12 157.7(4) . . ?
O9 Mo2 O12 65.8(4) . . ?
O19 Mo2 O12 96.0(4) . . ?
O7 Mo2 O12 90.3(4) . . ?
O8 Mo2 O12 63.5(4) . . ?
O17 Mo2 O20 161.5(4) . 3_677 ?
O9 Mo2 O20 93.6(4) . 3_677 ?
O19 Mo2 O20 65.1(4) . 3_677 ?
O7 Mo2 O20 65.2(3) . 3_677 ?
O8 Mo2 O20 90.9(4) . 3_677 ?
O12 Mo2 O20 40.0(3) . 3_677 ?
O3 Mo3 O16 103.0(4) . . ?
O3 Mo3 O2 101.0(4) . . ?
O16 Mo3 O2 95.5(3) . . ?
O3 Mo3 O18 100.3(4) . . ?
O16 Mo3 O18 90.4(3) . . ?
O2 Mo3 O18 155.9(4) . . ?
O3 Mo3 O19 98.5(4) . . ?
O16 Mo3 O19 158.1(4) . . ?
O2 Mo3 O19 84.7(3) . . ?
O18 Mo3 O19 81.3(3) . . ?
O3 Mo3 O21 161.2(4) . 3_677 ?
O16 Mo3 O21 65.8(4) . 3_677 ?
O2 Mo3 O21 95.3(4) . 3_677 ?
O18 Mo3 O21 66.0(3) . 3_677 ?
O19 Mo3 O21 92.3(4) . 3_677 ?
O3 Mo3 O20 157.8(4) . 3_677 ?
O16 Mo3 O20 96.4(4) . 3_677 ?
O2 Mo3 O20 66.0(3) . 3_677 ?
O18 Mo3 O20 90.2(4) . 3_677 ?
O19 Mo3 O20 63.6(3) . 3_677 ?
O21 Mo3 O20 40.3(3) 3_677 3_677 ?
O13 Mo4 O4 102.4(4) . . ?
O13 Mo4 O18 100.9(4) . . ?
O4 Mo4 O18 90.6(4) . . ?
O13 Mo4 O1 102.0(4) . . ?
O4 Mo4 O1 155.4(4) . . ?
O18 Mo4 O1 87.8(3) . . ?
O13 Mo4 O14 102.3(4) . 3_677 ?
O4 Mo4 O14 87.6(3) . 3_677 ?
O18 Mo4 O14 156.6(5) . 3_677 ?
O1 Mo4 O14 84.2(4) . 3_677 ?
O13 Mo4 O22 158.2(3) . . ?
O4 Mo4 O22 63.4(4) . . ?
O18 Mo4 O22 96.0(4) . . ?
O1 Mo4 O22 92.3(4) . . ?
O14 Mo4 O22 62.5(4) 3_677 . ?
O11 Mo5 O15 103.5(4) . . ?
O11 Mo5 O5 103.5(4) . . ?
O15 Mo5 O5 95.2(4) . . ?
O11 Mo5 O4 100.2(4) . . ?
O15 Mo5 O4 88.6(3) . . ?
O5 Mo5 O4 154.4(5) . . ?
O11 Mo5 O9 99.6(3) . . ?
O15 Mo5 O9 155.9(4) . . ?
O5 Mo5 O9 85.8(3) . . ?
O4 Mo5 O9 80.7(4) . . ?
O11 Mo5 O22 158.0(3) . . ?
O15 Mo5 O22 64.0(4) . . ?
O5 Mo5 O22 95.9(4) . . ?
O4 Mo5 O22 63.1(4) . . ?
O9 Mo5 O22 91.9(4) . . ?
O10 Mo6 O8 102.1(4) . . ?
O10 Mo6 O1 101.4(4) . 3_677 ?
O8 Mo6 O1 92.9(4) . 3_677 ?
O10 Mo6 O5 103.7(4) . . ?
O8 Mo6 O5 88.4(3) . . ?
O1 Mo6 O5 153.9(4) 3_677 . ?
O10 Mo6 O16 101.6(4) . 3_677 ?
O8 Mo6 O16 156.1(4) . 3_677 ?
O1 Mo6 O16 85.5(3) 3_677 3_677 ?
O5 Mo6 O16 82.9(3) . 3_677 ?
O10 Mo6 O12 161.0(4) . . ?
O8 Mo6 O12 64.4(4) . . ?
O1 Mo6 O12 92.9(4) 3_677 . ?
O5 Mo6 O12 64.3(4) . . ?
O16 Mo6 O12 91.9(4) 3_677 . ?
O10 Mo6 O21 157.9(4) . . ?
O8 Mo6 O21 95.7(4) . . ?
O1 Mo6 O21 64.3(3) 3_677 . ?
O5 Mo6 O21 89.7(4) . . ?
O16 Mo6 O21 62.1(4) 3_677 . ?
O12 Mo6 O21 41.1(3) . . ?
N5 C1 N4 125.8(9) . . ?
N5 C1 N2 124.9(9) . . ?
N4 C1 N2 109.2(8) . . ?
N1 C2 N7 127.6(9) . . ?
N1 C2 N8 109.1(8) . . ?
N7 C2 N8 123.2(9) . . ?
N3 C3 N2 113.1(8) . . ?
N3 C3 H3A 123.5 . . ?
N2 C3 H3A 123.5 . . ?
C4 N6 N1 106.5(7) . . ?
C4 N6 Ag1 125.7(6) . 4_575 ?
N1 N6 Ag1 126.9(5) . 4_575 ?
C2 N1 N6 108.1(7) . . ?
C2 N1 Ag2 123.6(6) . . ?
N6 N1 Ag2 128.0(5) . . ?
C3 N2 C1 103.9(7) . . ?
C3 N2 Ag2 120.3(6) . . ?
C1 N2 Ag2 135.4(6) . . ?
C3 N3 N4 104.7(7) . . ?
C3 N3 Ag1 129.4(7) . . ?
N4 N3 Ag1 125.8(5) . . ?
C1 N4 N3 109.1(7) . . ?
C1 N5 H5A 120.0 . . ?
C1 N5 H5B 120.0 . . ?
H5A N5 H5B 120.0 . . ?
N6 C4 N8 112.0(8) . . ?
N6 C4 H4A 124.0 . . ?
N8 C4 H4A 124.0 . . ?
C2 N7 H7A 120.0 . . ?
C2 N7 H7B 120.0 . . ?
H7A N7 H7B 120.0 . . ?
C4 N8 C2 104.2(8) . . ?
Mo6 O1 Mo4 141.8(5) 3_677 . ?
Mo3 O2 Mo1 139.1(4) . . ?
Mo4 O4 Mo5 138.9(5) . . ?
Mo5 O5 Mo6 141.1(5) . . ?
Mo1 O7 Mo2 138.5(4) . . ?
Mo6 O8 Mo2 137.9(5) . . ?
Mo2 O9 Mo5 139.4(4) . . ?
P1 O12 O20 54.5(5) . 3_677 ?
P1 O12 O21 55.3(5) . . ?
O20 O12 O21 93.4(7) 3_677 . ?
P1 O12 Mo2 125.9(5) . . ?
O20 O12 Mo2 71.5(5) 3_677 . ?
O21 O12 Mo2 139.7(6) . . ?
P1 O12 Mo6 125.3(5) . . ?
O20 O12 Mo6 133.1(6) 3_677 . ?
O21 O12 Mo6 70.0(4) . . ?
Mo2 O12 Mo6 93.0(3) . . ?
Mo1 O14 Mo4 139.8(6) . 3_677 ?
Mo5 O15 Mo1 138.6(6) . 3_677 ?
Mo3 O16 Mo6 138.4(5) . 3_677 ?
Mo4 O18 Mo3 136.9(4) . . ?
Mo2 O19 Mo3 138.7(5) . . ?
P1 O20 O21 57.3(5) . . ?
P1 O20 O12 57.2(5) . 3_677 ?
O21 O20 O12 96.3(7) . 3_677 ?
P1 O20 O22 57.5(4) . . ?
O21 O20 O22 91.8(6) . . ?
O12 O20 O22 92.5(6) 3_677 . ?
P1 O20 Mo3 124.7(5) . 3_677 ?
O21 O20 Mo3 67.5(5) . 3_677 ?
O12 O20 Mo3 137.3(6) 3_677 3_677 ?
O22 O20 Mo3 125.8(6) . 3_677 ?
P1 O20 Mo2 125.6(6) . 3_677 ?
O21 O20 Mo2 131.3(6) . 3_677 ?
O12 O20 Mo2 68.5(5) 3_677 3_677 ?
O22 O20 Mo2 133.1(6) . 3_677 ?
Mo3 O20 Mo2 92.2(3) 3_677 3_677 ?
P1 O21 O20 54.7(4) . . ?
P1 O21 O12 55.4(4) . . ?
O20 O21 O12 93.5(6) . . ?
P1 O21 Mo3 126.8(5) . 3_677 ?
O20 O21 Mo3 72.2(5) . 3_677 ?
O12 O21 Mo3 133.5(6) . 3_677 ?
P1 O21 Mo6 124.2(5) . . ?
O20 O21 Mo6 138.7(7) . . ?
O12 O21 Mo6 68.9(4) . . ?
Mo3 O21 Mo6 92.9(4) 3_677 . ?
P1 O22 O20 51.7(4) . . ?
P1 O22 Mo1 123.9(6) . 3_677 ?
O20 O22 Mo1 72.3(5) . 3_677 ?
P1 O22 Mo5 122.8(5) . . ?
O20 O22 Mo5 129.7(6) . . ?
Mo1 O22 Mo5 94.0(3) 3_677 . ?
P1 O22 Mo4 121.2(5) . . ?
O20 O22 Mo4 134.1(6) . . ?
Mo1 O22 Mo4 93.3(3) 3_677 . ?
Mo5 O22 Mo4 93.7(3) . . ?

loop_
_geom_bond_atom_site_label_1
_geom_bond_atom_site_label_2
_geom_bond_distance
_geom_bond_site_symmetry_2
_geom_bond_publ_flag
P1 O20 1.483(10) 3_677 ?
P1 O20 1.483(10) . ?
P1 O21 1.528(10) . ?
P1 O21 1.528(10) 3_677 ?
P1 O12 1.530(9) . ?
P1 O12 1.530(9) 3_677 ?
P1 O22 1.592(9) . ?
P1 O22 1.592(9) 3_677 ?
Ag1 N6 2.103(8) 4_676 ?
Ag1 N3 2.125(7) . ?
Ag2 N2 2.123(7) . ?
Ag2 N1 2.129(7) . ?
Mo1 O6 1.663(6) . ?
Mo1 O14 1.852(8) . ?
Mo1 O7 1.858(7) . ?
Mo1 O2 1.955(7) . ?
Mo1 O15 1.960(7) 3_677 ?
Mo1 O22 2.424(10) 3_677 ?
Mo2 O17 1.644(6) . ?
Mo2 O9 1.830(7) . ?
Mo2 O19 1.833(7) . ?
Mo2 O7 1.956(6) . ?
Mo2 O8 1.964(7) . ?
Mo2 O12 2.451(10) . ?
Mo2 O20 2.497(10) 3_677 ?
Mo3 O3 1.660(6) . ?
Mo3 O16 1.810(7) . ?
Mo3 O2 1.861(6) . ?
Mo3 O18 1.941(6) . ?
Mo3 O19 2.000(7) . ?
Mo3 O21 2.408(10) 3_677 ?
Mo3 O20 2.480(10) 3_677 ?
Mo4 O13 1.649(6) . ?
Mo4 O4 1.868(8) . ?
Mo4 O18 1.879(7) . ?
Mo4 O1 1.914(8) . ?
Mo4 O14 1.931(8) 3_677 ?
Mo4 O22 2.463(10) . ?
Mo5 O11 1.650(6) . ?
Mo5 O15 1.839(8) . ?
Mo5 O5 1.849(8) . ?
Mo5 O4 1.949(7) . ?
Mo5 O9 1.996(7) . ?
Mo5 O22 2.435(10) . ?
Mo6 O10 1.650(6) . ?
Mo6 O8 1.857(7) . ?
Mo6 O1 1.870(7) 3_677 ?
Mo6 O5 1.925(7) . ?
Mo6 O16 1.983(7) 3_677 ?
Mo6 O12 2.467(9) . ?
Mo6 O21 2.485(10) . ?
C1 N5 1.322(12) . ?
C1 N4 1.331(11) . ?
C1 N2 1.355(12) . ?
C2 N1 1.290(11) . ?
C2 N7 1.327(12) . ?
C2 N8 1.381(11) . ?
C3 N3 1.311(11) . ?
C3 N2 1.353(12) . ?
C3 H3A 0.9300 . ?
N6 C4 1.270(12) . ?
N6 N1 1.397(9) . ?
N6 Ag1 2.103(8) 4_575 ?
N3 N4 1.365(11) . ?
N5 H5A 0.8600 . ?
N5 H5B 0.8600 . ?
C4 N8 1.353(13) . ?
C4 H4A 0.9300 . ?
N7 H7A 0.8600 . ?
N7 H7B 0.8600 . ?
O1 Mo6 1.870(7) 3_677 ?
O12 O20 1.692(14) 3_677 ?
O12 O21 1.738(13) . ?
O14 Mo4 1.931(8) 3_677 ?
O15 Mo1 1.960(7) 3_677 ?
O16 Mo6 1.983(7) 3_677 ?
O20 O21 1.685(13) . ?
O20 O12 1.692(14) 3_677 ?
O20 O22 1.783(14) . ?
O20 Mo3 2.480(10) 3_677 ?
O20 Mo2 2.497(10) 3_677 ?
O21 Mo3 2.408(10) 3_677 ?
O22 Mo1 2.424(10) 3_677 ?

loop_
_geom_hbond_atom_site_label_D
_geom_hbond_atom_site_label_H
_geom_hbond_atom_site_label_A
_geom_hbond_distance_DH
_geom_hbond_distance_HA
_geom_hbond_distance_DA
_geom_hbond_angle_DHA
_geom_hbond_site_symmetry_A
N5 H5A O18 0.86 2.27 3.047(12) 151.1 .
N7 H7B O3 0.86 2.28 3.063(12) 151.0 3_567
C4 H4A O13 0.93 2.46 3.171(11) 133.0 2_446

loop_
_geom_torsion_atom_site_label_1
_geom_torsion_atom_site_label_2
_geom_torsion_atom_site_label_3
_geom_torsion_atom_site_label_4
_geom_torsion
_geom_torsion_site_symmetry_1
_geom_torsion_site_symmetry_2
_geom_torsion_site_symmetry_3
_geom_torsion_site_symmetry_4
_geom_torsion_publ_flag
N7 C2 N1 N6 178.9(11) . . . . ?
N8 C2 N1 N6 -0.7(11) . . . . ?
N7 C2 N1 Ag2 -7.1(16) . . . . ?
N8 C2 N1 Ag2 173.2(7) . . . . ?
C4 N6 N1 C2 -0.3(11) . . . . ?
Ag1 N6 N1 C2 -169.8(7) 4_575 . . . ?
C4 N6 N1 Ag2 -173.9(8) . . . . ?
Ag1 N6 N1 Ag2 16.6(10) 4_575 . . . ?
N2 Ag2 N1 C2 -24.1(13) . . . . ?
N2 Ag2 N1 N6 148.6(7) . . . . ?
N3 C3 N2 C1 0.7(11) . . . . ?
N3 C3 N2 Ag2 -173.4(7) . . . . ?
N5 C1 N2 C3 175.3(10) . . . . ?
N4 C1 N2 C3 -1.4(10) . . . . ?
N5 C1 N2 Ag2 -12.0(16) . . . . ?
N4 C1 N2 Ag2 171.3(7) . . . . ?
N1 Ag2 N2 C3 -38.2(12) . . . . ?
N1 Ag2 N2 C1 150.0(9) . . . . ?
N2 C3 N3 N4 0.3(12) . . . . ?
N2 C3 N3 Ag1 -178.0(6) . . . . ?
N6 Ag1 N3 C3 -137(2) 4_676 . . . ?
N6 Ag1 N3 N4 45(3) 4_676 . . . ?
N5 C1 N4 N3 -175.0(10) . . . . ?
N2 C1 N4 N3 1.6(11) . . . . ?
C3 N3 N4 C1 -1.2(11) . . . . ?
Ag1 N3 N4 C1 177.2(7) . . . . ?
N1 N6 C4 N8 1.3(13) . . . . ?
Ag1 N6 C4 N8 170.9(7) 4_575 . . . ?
N6 C4 N8 C2 -1.7(14) . . . . ?
N1 C2 N8 C4 1.4(13) . . . . ?
N7 C2 N8 C4 -178.2(12) . . . . ?
O13 Mo4 O1 Mo6 -157.3(8) . . . 3_677 ?
O4 Mo4 O1 Mo6 30.2(15) . . . 3_677 ?
O18 Mo4 O1 Mo6 -56.6(9) . . . 3_677 ?
O14 Mo4 O1 Mo6 101.3(9) 3_677 . . 3_677 ?
O22 Mo4 O1 Mo6 39.3(9) . . . 3_677 ?
O3 Mo3 O2 Mo1 -156.2(7) . . . . ?
O16 Mo3 O2 Mo1 99.3(7) . . . . ?
O18 Mo3 O2 Mo1 -4.1(13) . . . . ?
O19 Mo3 O2 Mo1 -58.6(7) . . . . ?
O21 Mo3 O2 Mo1 33.2(7) 3_677 . . . ?
O20 Mo3 O2 Mo1 4.8(6) 3_677 . . . ?
O6 Mo1 O2 Mo3 160.4(7) . . . . ?
O14 Mo1 O2 Mo3 -33.7(13) . . . . ?
O7 Mo1 O2 Mo3 59.4(7) . . . . ?
O15 Mo1 O2 Mo3 -99.5(7) 3_677 . . . ?
O22 Mo1 O2 Mo3 -37.1(7) 3_677 . . . ?
O13 Mo4 O4 Mo5 -152.6(9) . . . . ?
O18 Mo4 O4 Mo5 106.0(9) . . . . ?
O1 Mo4 O4 Mo5 19.9(16) . . . . ?
O14 Mo4 O4 Mo5 -50.6(9) 3_677 . . . ?
O22 Mo4 O4 Mo5 9.7(8) . . . . ?
O11 Mo5 O4 Mo4 155.0(9) . . . . ?
O15 Mo5 O4 Mo4 51.6(9) . . . . ?
O5 Mo5 O4 Mo4 -47.7(14) . . . . ?
O9 Mo5 O4 Mo4 -106.7(10) . . . . ?
O22 Mo5 O4 Mo4 -9.8(8) . . . . ?
O11 Mo5 O5 Mo6 154.3(8) . . . . ?
O15 Mo5 O5 Mo6 -100.4(8) . . . . ?
O4 Mo5 O5 Mo6 -2.7(15) . . . . ?
O9 Mo5 O5 Mo6 55.4(8) . . . . ?
O22 Mo5 O5 Mo6 -36.1(8) . . . . ?
O10 Mo6 O5 Mo5 -158.7(8) . . . . ?
O8 Mo6 O5 Mo5 -56.6(8) . . . . ?
O1 Mo6 O5 Mo5 36.7(13) 3_677 . . . ?
O16 Mo6 O5 Mo5 101.1(9) 3_677 . . . ?
O12 Mo6 O5 Mo5 5.6(7) . . . . ?
O21 Mo6 O5 Mo5 39.1(8) . . . . ?
O6 Mo1 O7 Mo2 -154.8(6) . . . . ?
O14 Mo1 O7 Mo2 102.1(7) . . . . ?
O2 Mo1 O7 Mo2 -54.0(6) . . . . ?
O15 Mo1 O7 Mo2 9.7(12) 3_677 . . . ?
O22 Mo1 O7 Mo2 37.6(7) 3_677 . . . ?
O17 Mo2 O7 Mo1 158.7(6) . . . . ?
O9 Mo2 O7 Mo1 -38.2(11) . . . . ?
O19 Mo2 O7 Mo1 55.1(7) . . . . ?
O8 Mo2 O7 Mo1 -104.0(7) . . . . ?
O12 Mo2 O7 Mo1 -40.9(6) . . . . ?
O20 Mo2 O7 Mo1 -8.7(6) 3_677 . . . ?
O10 Mo6 O8 Mo2 153.5(7) . . . . ?
O1 Mo6 O8 Mo2 -104.2(7) 3_677 . . . ?
O5 Mo6 O8 Mo2 49.8(7) . . . . ?
O16 Mo6 O8 Mo2 -18.7(12) 3_677 . . . ?
O12 Mo6 O8 Mo2 -12.4(6) . . . . ?
O21 Mo6 O8 Mo2 -39.7(7) . . . . ?
O17 Mo2 O8 Mo6 -153.0(7) . . . . ?
O9 Mo2 O8 Mo6 -50.8(7) . . . . ?
O19 Mo2 O8 Mo6 46.2(11) . . . . ?
O7 Mo2 O8 Mo6 107.4(7) . . . . ?
O12 Mo2 O8 Mo6 12.5(6) . . . . ?
O20 Mo2 O8 Mo6 42.7(7) 3_677 . . . ?
O17 Mo2 O9 Mo5 151.6(7) . . . . ?
O19 Mo2 O9 Mo5 -103.3(8) . . . . ?
O7 Mo2 O9 Mo5 -11.4(14) . . . . ?
O8 Mo2 O9 Mo5 52.8(8) . . . . ?
O12 Mo2 O9 Mo5 -8.5(6) . . . . ?
O20 Mo2 O9 Mo5 -38.0(7) 3_677 . . . ?
O11 Mo5 O9 Mo2 -156.8(7) . . . . ?
O15 Mo5 O9 Mo2 39.6(13) . . . . ?
O5 Mo5 O9 Mo2 -53.8(8) . . . . ?
O4 Mo5 O9 Mo2 104.4(8) . . . . ?
O22 Mo5 O9 Mo2 42.0(8) . . . . ?
O20 P1 O12 O20 180.000(5) . . . 3_677 ?
O21 P1 O12 O20 -125.5(6) . . . 3_677 ?
O21 P1 O12 O20 54.5(6) 3_677 . . 3_677 ?
O12 P1 O12 O20 127(100) 3_677 . . 3_677 ?
O22 P1 O12 O20 119.5(6) . . . 3_677 ?
O22 P1 O12 O20 -60.5(6) 3_677 . . 3_677 ?
O20 P1 O12 O21 125.5(6) 3_677 . . . ?
O20 P1 O12 O21 -54.5(6) . . . . ?
O21 P1 O12 O21 180.0 3_677 . . . ?
O12 P1 O12 O21 -108(100) 3_677 . . . ?
O22 P1 O12 O21 -115.0(6) . . . . ?
O22 P1 O12 O21 65.0(6) 3_677 . . . ?
O20 P1 O12 Mo2 -4.6(6) 3_677 . . . ?
O20 P1 O12 Mo2 175.4(6) . . . . ?
O21 P1 O12 Mo2 -130.1(8) . . . . ?
O21 P1 O12 Mo2 49.9(8) 3_677 . . . ?
O12 P1 O12 Mo2 122(100) 3_677 . . . ?
O22 P1 O12 Mo2 114.9(7) . . . . ?
O22 P1 O12 Mo2 -65.1(7) 3_677 . . . ?
O20 P1 O12 Mo6 121.6(8) 3_677 . . . ?
O20 P1 O12 Mo6 -58.4(8) . . . . ?
O21 P1 O12 Mo6 -3.9(6) . . . . ?
O21 P1 O12 Mo6 176.1(6) 3_677 . . . ?
O12 P1 O12 Mo6 -112(100) 3_677 . . . ?
O22 P1 O12 Mo6 -118.9(7) . . . . ?
O22 P1 O12 Mo6 61.1(7) 3_677 . . . ?
O17 Mo2 O12 P1 172.8(6) . . . . ?
O9 Mo2 O12 P1 -126.1(7) . . . . ?
O19 Mo2 O12 P1 -34.5(7) . . . . ?
O7 Mo2 O12 P1 52.7(6) . . . . ?
O8 Mo2 O12 P1 132.4(7) . . . . ?
O20 Mo2 O12 P1 3.9(5) 3_677 . . . ?
O17 Mo2 O12 O20 168.9(8) . . . 3_677 ?
O9 Mo2 O12 O20 -130.0(6) . . . 3_677 ?
O19 Mo2 O12 O20 -38.4(5) . . . 3_677 ?
O7 Mo2 O12 O20 48.8(5) . . . 3_677 ?
O8 Mo2 O12 O20 128.5(5) . . . 3_677 ?
O17 Mo2 O12 O21 96.2(12) . . . . ?
O9 Mo2 O12 O21 157.3(10) . . . . ?
O19 Mo2 O12 O21 -111.1(9) . . . . ?
O7 Mo2 O12 O21 -23.9(9) . . . . ?
O8 Mo2 O12 O21 55.8(9) . . . . ?
O20 Mo2 O12 O21 -72.6(10) 3_677 . . . ?
O17 Mo2 O12 Mo6 34.1(10) . . . . ?
O9 Mo2 O12 Mo6 95.2(4) . . . . ?
O19 Mo2 O12 Mo6 -173.2(3) . . . . ?
O7 Mo2 O12 Mo6 -86.0(3) . . . . ?
O8 Mo2 O12 Mo6 -6.3(3) . . . . ?
O20 Mo2 O12 Mo6 -134.8(6) 3_677 . . . ?
O10 Mo6 O12 P1 -179.7(8) . . . . ?
O8 Mo6 O12 P1 -132.4(8) . . . . ?
O1 Mo6 O12 P1 -40.6(7) 3_677 . . . ?
O5 Mo6 O12 P1 126.2(8) . . . . ?
O16 Mo6 O12 P1 45.0(7) 3_677 . . . ?
O21 Mo6 O12 P1 3.4(5) . . . . ?
O10 Mo6 O12 O20 -107.9(12) . . . 3_677 ?
O8 Mo6 O12 O20 -60.6(8) . . . 3_677 ?
O1 Mo6 O12 O20 31.2(8) 3_677 . . 3_677 ?
O5 Mo6 O12 O20 -162.0(9) . . . 3_677 ?
O16 Mo6 O12 O20 116.8(8) 3_677 . . 3_677 ?
O21 Mo6 O12 O20 75.3(8) . . . 3_677 ?
O10 Mo6 O12 O21 176.8(10) . . . . ?
O8 Mo6 O12 O21 -135.9(6) . . . . ?
O1 Mo6 O12 O21 -44.1(5) 3_677 . . . ?
O5 Mo6 O12 O21 122.8(6) . . . . ?
O16 Mo6 O12 O21 41.5(5) 3_677 . . . ?
O10 Mo6 O12 Mo2 -40.7(12) . . . . ?
O8 Mo6 O12 Mo2 6.6(3) . . . . ?
O1 Mo6 O12 Mo2 98.4(3) 3_677 . . . ?
O5 Mo6 O12 Mo2 -94.7(4) . . . . ?
O16 Mo6 O12 Mo2 -176.0(3) 3_677 . . . ?
O21 Mo6 O12 Mo2 142.5(6) . . . . ?
O6 Mo1 O14 Mo4 156.7(9) . . . 3_677 ?
O7 Mo1 O14 Mo4 -100.7(9) . . . 3_677 ?
O2 Mo1 O14 Mo4 -9.2(16) . . . 3_677 ?
O15 Mo1 O14 Mo4 55.8(9) 3_677 . . 3_677 ?
O22 Mo1 O14 Mo4 -5.4(8) 3_677 . . 3_677 ?
O11 Mo5 O15 Mo1 -153.1(7) . . . 3_677 ?
O5 Mo5 O15 Mo1 101.7(8) . . . 3_677 ?
O4 Mo5 O15 Mo1 -52.9(8) . . . 3_677 ?
O9 Mo5 O15 Mo1 10.3(14) . . . 3_677 ?
O22 Mo5 O15 Mo1 7.7(7) . . . 3_677 ?
O3 Mo3 O16 Mo6 154.8(6) . . . 3_677 ?
O2 Mo3 O16 Mo6 -102.5(7) . . . 3_677 ?
O18 Mo3 O16 Mo6 54.1(7) . . . 3_677 ?
O19 Mo3 O16 Mo6 -13.2(13) . . . 3_677 ?
O21 Mo3 O16 Mo6 -9.2(6) 3_677 . . 3_677 ?
O20 Mo3 O16 Mo6 -36.2(7) 3_677 . . 3_677 ?
O13 Mo4 O18 Mo3 150.6(7) . . . . ?
O4 Mo4 O18 Mo3 -106.6(8) . . . . ?
O1 Mo4 O18 Mo3 48.8(7) . . . . ?
O14 Mo4 O18 Mo3 -21.3(14) 3_677 . . . ?
O22 Mo4 O18 Mo3 -43.3(8) . . . . ?
O3 Mo3 O18 Mo4 -154.2(7) . . . . ?
O16 Mo3 O18 Mo4 -50.9(8) . . . . ?
O2 Mo3 O18 Mo4 53.5(12) . . . . ?
O19 Mo3 O18 Mo4 108.7(8) . . . . ?
O21 Mo3 O18 Mo4 12.2(7) 3_677 . . . ?
O20 Mo3 O18 Mo4 45.4(7) 3_677 . . . ?
O17 Mo2 O19 Mo3 -157.2(6) . . . . ?
O9 Mo2 O19 Mo3 99.2(7) . . . . ?
O7 Mo2 O19 Mo3 -56.8(6) . . . . ?
O8 Mo2 O19 Mo3 3.2(12) . . . . ?
O12 Mo2 O19 Mo3 33.1(7) . . . . ?
O20 Mo2 O19 Mo3 7.0(6) 3_677 . . . ?
O3 Mo3 O19 Mo2 159.0(7) . . . . ?
O16 Mo3 O19 Mo2 -32.8(12) . . . . ?
O2 Mo3 O19 Mo2 58.6(7) . . . . ?
O18 Mo3 O19 Mo2 -101.7(7) . . . . ?
O21 Mo3 O19 Mo2 -36.5(7) 3_677 . . . ?
O20 Mo3 O19 Mo2 -7.2(6) 3_677 . . . ?
O20 P1 O20 O21 -101(100) 3_677 . . . ?
O21 P1 O20 O21 180.000(6) 3_677 . . . ?
O12 P1 O20 O21 55.2(6) . . . . ?
O12 P1 O20 O21 -124.8(6) 3_677 . . . ?
O22 P1 O20 O21 117.0(6) . . . . ?
O22 P1 O20 O21 -63.0(6) 3_677 . . . ?
O20 P1 O20 O12 24(100) 3_677 . . 3_677 ?
O21 P1 O20 O12 124.8(6) . . . 3_677 ?
O21 P1 O20 O12 -55.2(6) 3_677 . . 3_677 ?
O12 P1 O20 O12 180.000(5) . . . 3_677 ?
O22 P1 O20 O12 -118.2(6) . . . 3_677 ?
O22 P1 O20 O12 61.8(6) 3_677 . . 3_677 ?
O20 P1 O20 O22 142(100) 3_677 . . . ?
O21 P1 O20 O22 -117.0(6) . . . . ?
O21 P1 O20 O22 63.0(6) 3_677 . . . ?
O12 P1 O20 O22 -61.8(6) . . . . ?
O12 P1 O20 O22 118.2(6) 3_677 . . . ?
O22 P1 O20 O22 180.0 3_677 . . . ?
O20 P1 O20 Mo3 -104(100) 3_677 . . 3_677 ?
O21 P1 O20 Mo3 -3.2(6) . . . 3_677 ?
O21 P1 O20 Mo3 176.8(6) 3_677 . . 3_677 ?
O12 P1 O20 Mo3 52.0(7) . . . 3_677 ?
O12 P1 O20 Mo3 -128.0(7) 3_677 . . 3_677 ?
O22 P1 O20 Mo3 113.8(7) . . . 3_677 ?
O22 P1 O20 Mo3 -66.2(7) 3_677 . . 3_677 ?
O20 P1 O20 Mo2 19(100) 3_677 . . 3_677 ?
O21 P1 O20 Mo2 120.4(7) . . . 3_677 ?
O21 P1 O20 Mo2 -59.6(7) 3_677 . . 3_677 ?
O12 P1 O20 Mo2 175.5(5) . . . 3_677 ?
O12 P1 O20 Mo2 -4.5(5) 3_677 . . 3_677 ?
O22 P1 O20 Mo2 -122.7(7) . . . 3_677 ?
O22 P1 O20 Mo2 57.3(7) 3_677 . . 3_677 ?
O20 P1 O21 O20 180.000(6) 3_677 . . . ?
O21 P1 O21 O20 110(100) 3_677 . . . ?
O12 P1 O21 O20 -125.3(6) . . . . ?
O12 P1 O21 O20 54.7(6) 3_677 . . . ?
O22 P1 O21 O20 -61.0(6) . . . . ?
O22 P1 O21 O20 119.0(6) 3_677 . . . ?
O20 P1 O21 O12 -54.7(6) 3_677 . . . ?
O20 P1 O21 O12 125.3(6) . . . . ?
O21 P1 O21 O12 -124(100) 3_677 . . . ?
O12 P1 O21 O12 180.0 3_677 . . . ?
O22 P1 O21 O12 64.3(6) . . . . ?
O22 P1 O21 O12 -115.7(6) 3_677 . . . ?
O20 P1 O21 Mo3 -176.6(6) 3_677 . . 3_677 ?
O20 P1 O21 Mo3 3.4(6) . . . 3_677 ?
O21 P1 O21 Mo3 114(100) 3_677 . . 3_677 ?
O12 P1 O21 Mo3 -121.9(8) . . . 3_677 ?
O12 P1 O21 Mo3 58.1(8) 3_677 . . 3_677 ?
O22 P1 O21 Mo3 -57.7(8) . . . 3_677 ?
O22 P1 O21 Mo3 122.3(8) 3_677 . . 3_677 ?
O20 P1 O21 Mo6 -50.8(8) 3_677 . . . ?
O20 P1 O21 Mo6 129.2(8) . . . . ?
O21 P1 O21 Mo6 -120(100) 3_677 . . . ?
O12 P1 O21 Mo6 3.9(6) . . . . ?
O12 P1 O21 Mo6 -176.1(6) 3_677 . . . ?
O22 P1 O21 Mo6 68.2(7) . . . . ?
O22 P1 O21 Mo6 -111.8(7) 3_677 . . . ?
O12 O20 O21 P1 -43.9(5) 3_677 . . . ?
O22 O20 O21 P1 48.7(5) . . . . ?
Mo3 O20 O21 P1 177.1(5) 3_677 . . . ?
Mo2 O20 O21 P1 -110.8(8) 3_677 . . . ?
P1 O20 O21 O12 -42.3(5) . . . . ?
O12 O20 O21 O12 -86.2(7) 3_677 . . . ?
O22 O20 O21 O12 6.5(7) . . . . ?
Mo3 O20 O21 O12 134.9(6) 3_677 . . . ?
Mo2 O20 O21 O12 -153.1(7) 3_677 . . . ?
P1 O20 O21 Mo3 -177.1(5) . . . 3_677 ?
O12 O20 O21 Mo3 138.9(5) 3_677 . . 3_677 ?
O22 O20 O21 Mo3 -128.4(5) . . . 3_677 ?
Mo2 O20 O21 Mo3 72.0(7) 3_677 . . 3_677 ?
P1 O20 O21 Mo6 -103.7(9) . . . . ?
O12 O20 O21 Mo6 -147.7(8) 3_677 . . . ?
O22 O20 O21 Mo6 -55.0(10) . . . . ?
Mo3 O20 O21 Mo6 73.4(8) 3_677 . . . ?
Mo2 O20 O21 Mo6 145.4(6) 3_677 . . . ?
O20 O12 O21 P1 41.6(5) 3_677 . . . ?
Mo2 O12 O21 P1 106.6(9) . . . . ?
Mo6 O12 O21 P1 176.6(5) . . . . ?
P1 O12 O21 O20 41.8(5) . . . . ?
O20 O12 O21 O20 83.4(7) 3_677 . . . ?
Mo2 O12 O21 O20 148.5(8) . . . . ?
Mo6 O12 O21 O20 -141.6(6) . . . . ?
P1 O12 O21 Mo3 110.4(7) . . . 3_677 ?
O20 O12 O21 Mo3 152.0(7) 3_677 . . 3_677 ?
Mo2 O12 O21 Mo3 -143.0(6) . . . 3_677 ?
Mo6 O12 O21 Mo3 -73.0(7) . . . 3_677 ?
P1 O12 O21 Mo6 -176.6(5) . . . . ?
O20 O12 O21 Mo6 -135.0(6) 3_677 . . . ?
Mo2 O12 O21 Mo6 -69.9(8) . . . . ?
O10 Mo6 O21 P1 179.3(7) . . . . ?
O8 Mo6 O21 P1 35.7(7) . . . . ?
O1 Mo6 O21 P1 126.1(8) 3_677 . . . ?
O5 Mo6 O21 P1 -52.7(6) . . . . ?
O16 Mo6 O21 P1 -134.9(7) 3_677 . . . ?
O12 Mo6 O21 P1 -3.4(5) . . . . ?
O10 Mo6 O21 O20 -107.2(12) . . . . ?
O8 Mo6 O21 O20 109.1(9) . . . . ?
O1 Mo6 O21 O20 -160.4(11) 3_677 . . . ?
O5 Mo6 O21 O20 20.8(9) . . . . ?
O16 Mo6 O21 O20 -61.4(9) 3_677 . . . ?
O12 Mo6 O21 O20 70.0(9) . . . . ?
O10 Mo6 O21 O12 -177.3(9) . . . . ?
O8 Mo6 O21 O12 39.1(5) . . . . ?
O1 Mo6 O21 O12 129.6(6) 3_677 . . . ?
O5 Mo6 O21 O12 -49.3(5) . . . . ?
O16 Mo6 O21 O12 -131.5(6) 3_677 . . . ?
O10 Mo6 O21 Mo3 -41.2(10) . . . 3_677 ?
O8 Mo6 O21 Mo3 175.1(3) . . . 3_677 ?
O1 Mo6 O21 Mo3 -94.4(4) 3_677 . . 3_677 ?
O5 Mo6 O21 Mo3 86.8(3) . . . 3_677 ?
O16 Mo6 O21 Mo3 4.6(3) 3_677 . . 3_677 ?
O12 Mo6 O21 Mo3 136.0(6) . . . 3_677 ?
O20 P1 O22 O20 180.0 3_677 . . . ?
O21 P1 O22 O20 59.3(6) . . . . ?
O21 P1 O22 O20 -120.7(6) 3_677 . . . ?
O12 P1 O22 O20 121.1(6) . . . . ?
O12 P1 O22 O20 -58.9(6) 3_677 . . . ?
O22 P1 O22 O20 -10.4(13) 3_677 . . . ?
O20 P1 O22 Mo1 -175.2(6) 3_677 . . 3_677 ?
O20 P1 O22 Mo1 4.8(6) . . . 3_677 ?
O21 P1 O22 Mo1 64.1(7) . . . 3_677 ?
O21 P1 O22 Mo1 -115.9(7) 3_677 . . 3_677 ?
O12 P1 O22 Mo1 125.9(7) . . . 3_677 ?
O12 P1 O22 Mo1 -54.1(7) 3_677 . . 3_677 ?
O22 P1 O22 Mo1 -5.6(8) 3_677 . . 3_677 ?
O20 P1 O22 Mo5 62.6(7) 3_677 . . . ?
O20 P1 O22 Mo5 -117.4(7) . . . . ?
O21 P1 O22 Mo5 -58.1(7) . . . . ?
O21 P1 O22 Mo5 121.9(7) 3_677 . . . ?
O12 P1 O22 Mo5 3.7(6) . . . . ?
O12 P1 O22 Mo5 -176.3(6) 3_677 . . . ?
O22 P1 O22 Mo5 -127.8(16) 3_677 . . . ?
O20 P1 O22 Mo4 -56.1(7) 3_677 . . . ?
O20 P1 O22 Mo4 123.9(7) . . . . ?
O21 P1 O22 Mo4 -176.8(6) . . . . ?
O21 P1 O22 Mo4 3.2(6) 3_677 . . . ?
O12 P1 O22 Mo4 -115.0(7) . . . . ?
O12 P1 O22 Mo4 65.0(7) 3_677 . . . ?
O22 P1 O22 Mo4 113.5(17) 3_677 . . . ?
O21 O20 O22 P1 -48.6(5) . . . . ?
O12 O20 O22 P1 47.8(5) 3_677 . . . ?
Mo3 O20 O22 P1 -111.9(7) 3_677 . . . ?
Mo2 O20 O22 P1 110.4(8) 3_677 . . . ?
P1 O20 O22 Mo1 -175.8(5) . . . 3_677 ?
O21 O20 O22 Mo1 135.6(6) . . . 3_677 ?
O12 O20 O22 Mo1 -128.0(5) 3_677 . . 3_677 ?
Mo3 O20 O22 Mo1 72.3(6) 3_677 . . 3_677 ?
Mo2 O20 O22 Mo1 -65.4(7) 3_677 . . 3_677 ?
P1 O20 O22 Mo5 104.0(7) . . . . ?
O21 O20 O22 Mo5 55.4(9) . . . . ?
O12 O20 O22 Mo5 151.8(7) 3_677 . . . ?
Mo3 O20 O22 Mo5 -7.9(11) 3_677 . . . ?
Mo2 O20 O22 Mo5 -145.7(6) 3_677 . . . ?
P1 O20 O22 Mo4 -98.8(8) . . . . ?
O21 O20 O22 Mo4 -147.4(7) . . . . ?
O12 O20 O22 Mo4 -51.0(9) 3_677 . . . ?
Mo3 O20 O22 Mo4 149.3(5) 3_677 . . . ?
Mo2 O20 O22 Mo4 11.5(13) 3_677 . . . ?
O11 Mo5 O22 P1 -169.8(7) . . . . ?
O15 Mo5 O22 P1 131.1(8) . . . . ?
O5 Mo5 O22 P1 38.2(7) . . . . ?
O4 Mo5 O22 P1 -126.3(8) . . . . ?
O9 Mo5 O22 P1 -47.8(7) . . . . ?
O11 Mo5 O22 O20 125.2(9) . . . . ?
O15 Mo5 O22 O20 66.1(8) . . . . ?
O5 Mo5 O22 O20 -26.8(8) . . . . ?
O4 Mo5 O22 O20 168.7(9) . . . . ?
O9 Mo5 O22 O20 -112.8(7) . . . . ?
O11 Mo5 O22 Mo1 54.9(10) . . . 3_677 ?
O15 Mo5 O22 Mo1 -4.1(3) . . . 3_677 ?
O5 Mo5 O22 Mo1 -97.0(3) . . . 3_677 ?
O4 Mo5 O22 Mo1 98.4(4) . . . 3_677 ?
O9 Mo5 O22 Mo1 177.0(3) . . . 3_677 ?
O11 Mo5 O22 Mo4 -38.6(11) . . . . ?
O15 Mo5 O22 Mo4 -97.7(4) . . . . ?
O5 Mo5 O22 Mo4 169.4(3) . . . . ?
O4 Mo5 O22 Mo4 4.9(4) . . . . ?
O9 Mo5 O22 Mo4 83.4(3) . . . . ?
O13 Mo4 O22 P1 -179.7(6) . . . . ?
O4 Mo4 O22 P1 127.3(8) . . . . ?
O18 Mo4 O22 P1 39.6(6) . . . . ?
O1 Mo4 O22 P1 -48.5(6) . . . . ?
O14 Mo4 O22 P1 -130.8(8) 3_677 . . . ?
O13 Mo4 O22 O20 -114.7(10) . . . . ?
O4 Mo4 O22 O20 -167.7(10) . . . . ?
O18 Mo4 O22 O20 104.6(8) . . . . ?
O1 Mo4 O22 O20 16.6(8) . . . . ?
O14 Mo4 O22 O20 -65.7(8) 3_677 . . . ?
O13 Mo4 O22 Mo1 -46.3(10) . . . 3_677 ?
O4 Mo4 O22 Mo1 -99.3(5) . . . 3_677 ?
O18 Mo4 O22 Mo1 173.0(3) . . . 3_677 ?
O1 Mo4 O22 Mo1 84.9(3) . . . 3_677 ?
O14 Mo4 O22 Mo1 2.7(4) 3_677 . . 3_677 ?
O13 Mo4 O22 Mo5 47.9(10) . . . . ?
O4 Mo4 O22 Mo5 -5.1(4) . . . . ?
O18 Mo4 O22 Mo5 -92.8(3) . . . . ?
O1 Mo4 O22 Mo5 179.2(3) . . . . ?
O14 Mo4 O22 Mo5 96.9(4) 3_677 . . . ?
